data_7103385
loop_
_publ_author_name
'Rang, Alexander'
'Nieger, Martin'
'Engeser, Marianne'
'L\"utzen, Arne'
'Schalley, Christoph A'

_publ_section_title
;
 Self-assembling squares with amino acid-decorated bipyridines:
 heterochiral self-sorting of dynamically interconverting
 diastereomers.
;
_journal_issue 39
_journal_name_full 'Chemical communications (Cambridge, England)'
_journal_page_first 4789
_journal_page_last 4791
_journal_paper_doi 10.1039/b806916f
_journal_year 2008
_chemical_absolute_configuration syn
_chemical_formula_moiety 'C20 H22 N4 O6'
_chemical_formula_sum 'C20 H22 N4 O6'
_chemical_formula_weight 414.42
_chemical_name_common
;
(R,R)-2-(3'-(1-Methoxycarbonyl-ethylcarbamoyl)-(4,4')-
bipyridinyl-3-carbonyl)-amino-propionic acid methyl ester
;
_chemical_name_systematic
;
(R,R)-2-[3'-(1-Methoxycarbonyl-ethylcarbamoyl)-[4,4']-bipyridinyl-
3-carbonyl]-amino-propionic acid methyl ester

;
_space_group_IT_number 19
_symmetry_cell_setting orthorhombic
_symmetry_space_group_name_Hall 'P 2ac 2ab'
_symmetry_space_group_name_H-M 'P 21 21 21'
_atom_sites_solution_hydrogens geom
_atom_sites_solution_primary direct
_atom_sites_solution_secondary difmap
_audit_creation_method SHELXL-97
_cell_angle_alpha 90.00
_cell_angle_beta 90.00
_cell_angle_gamma 90.00
_cell_formula_units_Z 4
_cell_length_a 8.732(1)
_cell_length_b 11.123(1)
_cell_length_c 21.076(2)
_cell_measurement_reflns_used 112
_cell_measurement_temperature 123(2)
_cell_measurement_theta_max 25
_cell_measurement_theta_min 1
_cell_volume 2047.0(4)
_computing_cell_refinement 'DIRAX, EVALCCD'
_computing_data_collection Collect
_computing_data_reduction EVALCCD
_computing_molecular_graphics XP
_computing_publication_material 'SHELXL-97 (Sheldrick, 1997)'
_computing_structure_refinement 'SHELXL-97 (Sheldrick, 1997)'
_computing_structure_solution 'SHELXS-97 (Sheldrick, 1990)'
_diffrn_ambient_temperature 123(2)
_diffrn_measured_fraction_theta_full 0.991
_diffrn_measured_fraction_theta_max 0.991
_diffrn_measurement_device_type 'Bruker-Nonius KappaCCD'
_diffrn_measurement_method 'rotation in phi and omega, 1 deg.'
_diffrn_radiation_monochromator graphite
_diffrn_radiation_source 'fine-focus sealed tube'
_diffrn_radiation_type MoK\a
_diffrn_radiation_wavelength 0.71073
_diffrn_reflns_av_R_equivalents 0.0674
_diffrn_reflns_av_sigmaI/netI 0.0405
_diffrn_reflns_limit_h_max 11
_diffrn_reflns_limit_h_min -11
_diffrn_reflns_limit_k_max 14
_diffrn_reflns_limit_k_min -14
_diffrn_reflns_limit_l_max 27
_diffrn_reflns_limit_l_min -27
_diffrn_reflns_number 29007
_diffrn_reflns_theta_full 27.48
_diffrn_reflns_theta_max 27.48
_diffrn_reflns_theta_min 5.02
_exptl_absorpt_coefficient_mu 0.101
_exptl_absorpt_correction_type none
_exptl_crystal_colour colourless
_exptl_crystal_density_diffrn 1.345
_exptl_crystal_density_meas ?
_exptl_crystal_density_method 'not measured'
_exptl_crystal_description rods
_exptl_crystal_F_000 872
_exptl_crystal_size_max 0.35
_exptl_crystal_size_mid 0.25
_exptl_crystal_size_min 0.20
_refine_diff_density_max 0.254
_refine_diff_density_min -0.243
_refine_diff_density_rms 0.046
_refine_ls_abs_structure_details 'Flack H D (1983), Acta Cryst. A39, 876-881'
_refine_ls_abs_structure_Flack -0.7(9)
_refine_ls_extinction_method none
_refine_ls_goodness_of_fit_ref 1.088
_refine_ls_hydrogen_treatment mixed
_refine_ls_matrix_type full
_refine_ls_number_parameters 279
_refine_ls_number_reflns 4671
_refine_ls_number_restraints 2
_refine_ls_restrained_S_all 1.088
_refine_ls_R_factor_all 0.0507
_refine_ls_R_factor_gt 0.0414
_refine_ls_shift/su_max 0.000
_refine_ls_shift/su_mean 0.000
_refine_ls_structure_factor_coef Fsqd
_refine_ls_weighting_details 'calc w=1/[\s^2^(Fo^2^)+(0.0445P)^2^+0.5779P] where P=(Fo^2^+2Fc^2^)/3'
_refine_ls_weighting_scheme calc
_refine_ls_wR_factor_gt 0.0944
_refine_ls_wR_factor_ref 0.0991
_reflns_number_gt 4127
_reflns_number_total 4671
_reflns_threshold_expression >2sigma(I)
_cod_data_source_file b806916f.txt
_cod_data_source_block cas015hy_(R,R-2)_rev
_cod_depositor_comments
;
The following automatic conversions were performed:

'_exptl_crystal_density_meas' value 'none' was changed to '?' - the
value is perceived as not measured.

Automatic conversion script
Id: cif_fix_values 3008 2015-01-20 13:52:24Z robertas 
;
_cod_original_sg_symbol_H-M 'P 212121'
_cod_database_code 7103385

loop_
_symmetry_equiv_pos_as_xyz
'x, y, z'
'-x+1/2, -y, z+1/2'
'-x, y+1/2, -z+1/2'
'x+1/2, -y+1/2, -z'

loop_
_atom_site_label
_atom_site_type_symbol
_atom_site_fract_x
_atom_site_fract_y
_atom_site_fract_z
_atom_site_U_iso_or_equiv
_atom_site_adp_type
_atom_site_occupancy
_atom_site_symmetry_multiplicity
_atom_site_calc_flag
_atom_site_refinement_flags
_atom_site_disorder_assembly
_atom_site_disorder_group
C1 C 0.70645(18) 0.56321(15) 0.43140(8) 0.0140(3) Uani 1 1 d . . .
C2 C 0.81987(19) 0.59601(15) 0.38827(8) 0.0153(3) Uani 1 1 d . . .
C3 C 0.8971(2) 0.70439(16) 0.39774(9) 0.0189(4) Uani 1 1 d . . .
H3 H 0.9757 0.7258 0.3687 0.023 Uiso 1 1 calc R . .
N4 N 0.86628(18) 0.77966(14) 0.44560(7) 0.0213(3) Uani 1 1 d . . .
C5 C 0.7567(2) 0.74706(16) 0.48584(8) 0.0202(4) Uani 1 1 d . . .
H5 H 0.7326 0.8002 0.5197 0.024 Uiso 1 1 calc R . .
C6 C 0.6753(2) 0.64018(16) 0.48155(8) 0.0194(4) Uani 1 1 d . . .
H6 H 0.5999 0.6202 0.5123 0.023 Uiso 1 1 calc R . .
C21 C 0.84535(19) 0.52488(15) 0.32912(8) 0.0156(3) Uani 1 1 d . . .
O21 O 0.73490(14) 0.49856(12) 0.29514(6) 0.0214(3) Uani 1 1 d . . .
N21 N 0.98917(17) 0.49382(14) 0.31547(7) 0.0179(3) Uani 1 1 d D . .
H21 H 1.063(2) 0.5143(19) 0.3413(9) 0.021 Uiso 1 1 d D . .
C22 C 1.0278(2) 0.44404(15) 0.25392(8) 0.0173(3) Uani 1 1 d . . .
H22 H 0.9494 0.3821 0.2427 0.021 Uiso 1 1 calc R . .
C23 C 1.1847(2) 0.38391(16) 0.25508(9) 0.0206(4) Uani 1 1 d . . .
H23A H 1.1856 0.3207 0.2875 0.031 Uiso 1 1 calc R . .
H23B H 1.2632 0.4440 0.2650 0.031 Uiso 1 1 calc R . .
H23C H 1.2060 0.3484 0.2135 0.031 Uiso 1 1 calc R . .
C24 C 1.0224(2) 0.54339(16) 0.20431(9) 0.0203(4) Uani 1 1 d . . .
O24 O 1.0000(2) 0.64753(13) 0.21527(7) 0.0386(4) Uani 1 1 d . . .
O25 O 1.04901(16) 0.49905(12) 0.14698(6) 0.0259(3) Uani 1 1 d . . .
C25 C 1.0289(3) 0.5801(2) 0.09496(10) 0.0389(5) Uani 1 1 d . . .
H25A H 1.0855 0.6545 0.1033 0.058 Uiso 1 1 calc R . .
H25B H 0.9198 0.5984 0.0899 0.058 Uiso 1 1 calc R . .
H25C H 1.0677 0.5428 0.0560 0.058 Uiso 1 1 calc R . .
C1' C 0.6267(2) 0.44432(15) 0.42880(8) 0.0157(3) Uani 1 1 d . . .
C2' C 0.4765(2) 0.42951(15) 0.40802(8) 0.0162(3) Uani 1 1 d . . .
C3' C 0.4083(2) 0.31683(16) 0.41505(9) 0.0208(4) Uani 1 1 d . . .
H3' H 0.3056 0.3077 0.4011 0.025 Uiso 1 1 calc R . .
N4' N 0.4774(2) 0.22130(14) 0.44001(8) 0.0252(4) Uani 1 1 d . . .
C5' C 0.6212(2) 0.23689(17) 0.45908(10) 0.0260(4) Uani 1 1 d . . .
H5' H 0.6733 0.1698 0.4768 0.031 Uiso 1 1 calc R . .
C6' C 0.6997(2) 0.34478(16) 0.45479(9) 0.0215(4) Uani 1 1 d . . .
H6' H 0.8024 0.3507 0.4694 0.026 Uiso 1 1 calc R . .
C21' C 0.3804(2) 0.52712(15) 0.37932(8) 0.0164(3) Uani 1 1 d . . .
O21' O 0.24714(14) 0.54217(11) 0.39794(6) 0.0202(3) Uani 1 1 d . . .
N21' N 0.44450(17) 0.58989(13) 0.33294(7) 0.0165(3) Uani 1 1 d D . .
H21' H 0.5379(19) 0.5732(18) 0.3193(9) 0.020 Uiso 1 1 d D . .
C22' C 0.3624(2) 0.68817(16) 0.30189(9) 0.0192(4) Uani 1 1 d . . .
H22' H 0.2536 0.6625 0.2960 0.023 Uiso 1 1 calc R . .
C23' C 0.4303(2) 0.71250(18) 0.23672(9) 0.0271(4) Uani 1 1 d . . .
H23D H 0.4280 0.6385 0.2115 0.041 Uiso 1 1 calc R . .
H23E H 0.5364 0.7398 0.2414 0.041 Uiso 1 1 calc R . .
H23F H 0.3701 0.7748 0.2153 0.041 Uiso 1 1 calc R . .
C24' C 0.3628(2) 0.80115(16) 0.34229(9) 0.0213(4) Uani 1 1 d . . .
O24' O 0.24988(18) 0.85744(13) 0.35491(7) 0.0335(3) Uani 1 1 d . . .
O25' O 0.50395(17) 0.82967(12) 0.36057(8) 0.0326(4) Uani 1 1 d . . .
C25' C 0.5160(3) 0.93975(19) 0.39724(12) 0.0399(6) Uani 1 1 d . . .
H25D H 0.4711 0.9273 0.4393 0.060 Uiso 1 1 calc R . .
H25E H 0.4610 1.0044 0.3754 0.060 Uiso 1 1 calc R . .
H25F H 0.6241 0.9619 0.4018 0.060 Uiso 1 1 calc R . .

loop_
_atom_site_aniso_label
_atom_site_aniso_U_11
_atom_site_aniso_U_22
_atom_site_aniso_U_33
_atom_site_aniso_U_23
_atom_site_aniso_U_13
_atom_site_aniso_U_12
C1 0.0097(7) 0.0141(8) 0.0180(8) -0.0002(6) -0.0032(6) 0.0005(6)
C2 0.0128(8) 0.0149(8) 0.0183(8) -0.0009(6) -0.0017(6) 0.0001(6)
C3 0.0155(8) 0.0195(9) 0.0216(8) 0.0004(7) -0.0006(7) -0.0024(7)
N4 0.0203(7) 0.0191(8) 0.0245(8) -0.0041(6) -0.0036(6) -0.0036(7)
C5 0.0219(9) 0.0188(8) 0.0200(9) -0.0075(7) -0.0011(7) -0.0003(7)
C6 0.0183(9) 0.0203(9) 0.0195(9) -0.0013(7) 0.0021(7) -0.0010(7)
C21 0.0164(8) 0.0130(8) 0.0173(8) 0.0009(6) 0.0010(6) -0.0014(6)
O21 0.0145(6) 0.0274(7) 0.0222(6) -0.0080(5) -0.0015(5) 0.0004(5)
N21 0.0132(7) 0.0197(7) 0.0208(7) -0.0039(6) -0.0002(6) -0.0017(6)
C22 0.0157(8) 0.0149(8) 0.0213(8) -0.0050(7) 0.0007(7) -0.0012(7)
C23 0.0164(8) 0.0199(9) 0.0256(10) -0.0061(7) -0.0007(7) 0.0017(7)
C24 0.0162(8) 0.0208(9) 0.0238(9) -0.0039(7) 0.0006(7) -0.0022(7)
O24 0.0646(12) 0.0177(7) 0.0335(8) -0.0005(6) 0.0072(8) 0.0086(7)
O25 0.0349(8) 0.0223(7) 0.0204(6) -0.0022(6) 0.0020(6) -0.0023(6)
C25 0.0578(15) 0.0377(12) 0.0212(10) 0.0040(9) 0.0004(10) -0.0079(11)
C1' 0.0170(8) 0.0135(8) 0.0166(8) -0.0019(7) 0.0035(7) -0.0010(7)
C2' 0.0164(8) 0.0144(8) 0.0177(8) -0.0023(7) 0.0036(6) -0.0011(6)
C3' 0.0205(9) 0.0181(9) 0.0238(9) -0.0016(7) 0.0029(7) -0.0049(7)
N4' 0.0307(9) 0.0149(7) 0.0300(9) 0.0018(7) 0.0052(7) -0.0026(7)
C5' 0.0315(10) 0.0159(9) 0.0305(10) 0.0037(8) 0.0026(9) 0.0031(8)
C6' 0.0225(9) 0.0183(9) 0.0236(9) 0.0015(7) 0.0011(7) 0.0025(7)
C21' 0.0154(8) 0.0151(8) 0.0186(8) -0.0082(7) -0.0023(7) -0.0025(7)
O21' 0.0138(6) 0.0232(6) 0.0234(6) -0.0048(5) 0.0006(5) -0.0012(5)
N21' 0.0135(7) 0.0135(7) 0.0226(8) -0.0001(6) 0.0005(6) 0.0007(6)
C22' 0.0156(8) 0.0149(8) 0.0271(9) 0.0018(7) -0.0036(7) 0.0009(7)
C23' 0.0318(11) 0.0238(10) 0.0256(10) 0.0033(8) -0.0003(8) 0.0038(8)
C24' 0.0234(9) 0.0161(8) 0.0244(9) 0.0038(7) 0.0020(8) 0.0003(7)
O24' 0.0287(8) 0.0286(7) 0.0432(9) -0.0050(7) 0.0021(7) 0.0104(6)
O25' 0.0275(8) 0.0180(7) 0.0524(9) -0.0135(6) -0.0020(7) -0.0012(6)
C25' 0.0460(14) 0.0207(10) 0.0531(14) -0.0149(10) 0.0018(11) -0.0069(10)

loop_
_atom_type_symbol
_atom_type_description
_atom_type_scat_dispersion_real
_atom_type_scat_dispersion_imag
_atom_type_scat_source
C C 0.0033 0.0016 'International Tables Vol C Tables 4.2.6.8 and 6.1.1.4'
H H 0.0000 0.0000 'International Tables Vol C Tables 4.2.6.8 and 6.1.1.4'
N N 0.0061 0.0033 'International Tables Vol C Tables 4.2.6.8 and 6.1.1.4'
O O 0.0106 0.0060 'International Tables Vol C Tables 4.2.6.8 and 6.1.1.4'

loop_
_geom_angle_atom_site_label_1
_geom_angle_atom_site_label_2
_geom_angle_atom_site_label_3
_geom_angle
_geom_angle_site_symmetry_1
_geom_angle_site_symmetry_3
_geom_angle_publ_flag
C6 C1 C2 118.37(15) . . ?
C6 C1 C1' 118.83(15) . . ?
C2 C1 C1' 122.60(15) . . ?
C1 C2 C3 118.46(16) . . ?
C1 C2 C21 120.80(15) . . ?
C3 C2 C21 120.33(15) . . ?
N4 C3 C2 123.42(16) . . ?
N4 C3 H3 118.3 . . ?
C2 C3 H3 118.3 . . ?
C5 N4 C3 117.08(15) . . ?
N4 C5 C6 124.12(16) . . ?
N4 C5 H5 117.9 . . ?
C6 C5 H5 117.9 . . ?
C1 C6 C5 118.53(16) . . ?
C1 C6 H6 120.7 . . ?
C5 C6 H6 120.7 . . ?
O21 C21 N21 123.24(16) . . ?
O21 C21 C2 119.52(15) . . ?
N21 C21 C2 117.23(15) . . ?
C21 N21 C22 120.70(15) . . ?
C21 N21 H21 119.3(14) . . ?
C22 N21 H21 119.2(14) . . ?
N21 C22 C24 109.28(14) . . ?
N21 C22 C23 111.22(15) . . ?
C24 C22 C23 110.93(15) . . ?
N21 C22 H22 108.4 . . ?
C24 C22 H22 108.4 . . ?
C23 C22 H22 108.4 . . ?
C22 C23 H23A 109.5 . . ?
C22 C23 H23B 109.5 . . ?
H23A C23 H23B 109.5 . . ?
C22 C23 H23C 109.5 . . ?
H23A C23 H23C 109.5 . . ?
H23B C23 H23C 109.5 . . ?
O24 C24 O25 124.37(18) . . ?
O24 C24 C22 125.09(17) . . ?
O25 C24 C22 110.53(15) . . ?
C24 O25 C25 116.29(15) . . ?
O25 C25 H25A 109.5 . . ?
O25 C25 H25B 109.5 . . ?
H25A C25 H25B 109.5 . . ?
O25 C25 H25C 109.5 . . ?
H25A C25 H25C 109.5 . . ?
H25B C25 H25C 109.5 . . ?
C6' C1' C2' 117.49(16) . . ?
C6' C1' C1 118.46(15) . . ?
C2' C1' C1 123.68(15) . . ?
C1' C2' C3' 118.33(16) . . ?
C1' C2' C21' 124.63(15) . . ?
C3' C2' C21' 117.03(15) . . ?
N4' C3' C2' 124.49(17) . . ?
N4' C3' H3' 117.8 . . ?
C2' C3' H3' 117.8 . . ?
C3' N4' C5' 116.32(16) . . ?
N4' C5' C6' 124.11(18) . . ?
N4' C5' H5' 117.9 . . ?
C6' C5' H5' 117.9 . . ?
C5' C6' C1' 119.26(18) . . ?
C5' C6' H6' 120.4 . . ?
C1' C6' H6' 120.4 . . ?
O21' C21' N21' 123.99(16) . . ?
O21' C21' C2' 119.70(16) . . ?
N21' C21' C2' 116.26(15) . . ?
C21' N21' C22' 121.13(15) . . ?
C21' N21' H21' 121.2(13) . . ?
C22' N21' H21' 117.7(13) . . ?
N21' C22' C24' 111.52(14) . . ?
N21' C22' C23' 110.28(15) . . ?
C24' C22' C23' 111.01(15) . . ?
N21' C22' H22' 108.0 . . ?
C24' C22' H22' 108.0 . . ?
C23' C22' H22' 108.0 . . ?
C22' C23' H23D 109.5 . . ?
C22' C23' H23E 109.5 . . ?
H23D C23' H23E 109.5 . . ?
C22' C23' H23F 109.5 . . ?
H23D C23' H23F 109.5 . . ?
H23E C23' H23F 109.5 . . ?
O24' C24' O25' 125.03(17) . . ?
O24' C24' C22' 123.73(17) . . ?
O25' C24' C22' 111.23(15) . . ?
C24' O25' C25' 115.01(16) . . ?
O25' C25' H25D 109.5 . . ?
O25' C25' H25E 109.5 . . ?
H25D C25' H25E 109.5 . . ?
O25' C25' H25F 109.5 . . ?
H25D C25' H25F 109.5 . . ?
H25E C25' H25F 109.5 . . ?

loop_
_geom_bond_atom_site_label_1
_geom_bond_atom_site_label_2
_geom_bond_distance
_geom_bond_site_symmetry_2
_geom_bond_publ_flag
C1 C6 1.387(2) . ?
C1 C2 1.393(2) . ?
C1 C1' 1.495(2) . ?
C2 C3 1.396(2) . ?
C2 C21 1.493(2) . ?
C3 N4 1.338(2) . ?
C3 H3 0.9500 . ?
N4 C5 1.329(2) . ?
C5 C6 1.388(3) . ?
C5 H5 0.9500 . ?
C6 H6 0.9500 . ?
C21 O21 1.236(2) . ?
C21 N21 1.334(2) . ?
N21 C22 1.450(2) . ?
N21 H21 0.871(15) . ?
C22 C24 1.522(3) . ?
C22 C23 1.525(2) . ?
C22 H22 1.0000 . ?
C23 H23A 0.9800 . ?
C23 H23B 0.9800 . ?
C23 H23C 0.9800 . ?
C24 O24 1.197(2) . ?
C24 O25 1.326(2) . ?
O25 C25 1.430(2) . ?
C25 H25A 0.9800 . ?
C25 H25B 0.9800 . ?
C25 H25C 0.9800 . ?
C1' C6' 1.390(2) . ?
C1' C2' 1.393(2) . ?
C2' C3' 1.395(2) . ?
C2' C21' 1.500(2) . ?
C3' N4' 1.330(2) . ?
C3' H3' 0.9500 . ?
N4' C5' 1.330(3) . ?
C5' C6' 1.385(3) . ?
C5' H5' 0.9500 . ?
C6' H6' 0.9500 . ?
C21' O21' 1.239(2) . ?
C21' N21' 1.325(2) . ?
N21' C22' 1.462(2) . ?
N21' H21' 0.884(15) . ?
C22' C24' 1.518(3) . ?
C22' C23' 1.520(3) . ?
C22' H22' 1.0000 . ?
C23' H23D 0.9800 . ?
C23' H23E 0.9800 . ?
C23' H23F 0.9800 . ?
C24' O24' 1.198(2) . ?
C24' O25' 1.330(2) . ?
O25' C25' 1.452(2) . ?
C25' H25D 0.9800 . ?
C25' H25E 0.9800 . ?
C25' H25F 0.9800 . ?

loop_
_geom_hbond_atom_site_label_D
_geom_hbond_atom_site_label_H
_geom_hbond_atom_site_label_A
_geom_hbond_distance_DH
_geom_hbond_distance_HA
_geom_hbond_distance_DA
_geom_hbond_angle_DHA
_geom_hbond_site_symmetry_A
N21 H21 O21' 0.871(15) 2.030(16) 2.8956(19) 173(2) 1_655
N21' H21' O21 0.884(15) 1.977(16) 2.8454(19) 167.0(19) .
C5 H5 O21' 0.95 2.47 3.392(2) 163.3 4_566
C6 H6 N4 0.95 2.49 3.230(2) 135.0 4_466
C6' H6' N4' 0.95 2.57 3.366(3) 141.2 4_556
C23 H23A O24 0.98 2.52 3.147(2) 121.8 3_745

loop_
_geom_torsion_atom_site_label_1
_geom_torsion_atom_site_label_2
_geom_torsion_atom_site_label_3
_geom_torsion_atom_site_label_4
_geom_torsion
_geom_torsion_site_symmetry_1
_geom_torsion_site_symmetry_2
_geom_torsion_site_symmetry_3
_geom_torsion_site_symmetry_4
_geom_torsion_publ_flag
C6 C1 C2 C3 0.3(2) . . . . ?
C1' C1 C2 C3 -174.48(16) . . . . ?
C6 C1 C2 C21 -172.37(15) . . . . ?
C1' C1 C2 C21 12.9(2) . . . . ?
C1 C2 C3 N4 -1.1(3) . . . . ?
C21 C2 C3 N4 171.56(16) . . . . ?
C2 C3 N4 C5 0.5(3) . . . . ?
C3 N4 C5 C6 0.9(3) . . . . ?
C2 C1 C6 C5 1.0(2) . . . . ?
C1' C1 C6 C5 176.00(16) . . . . ?
N4 C5 C6 C1 -1.7(3) . . . . ?
C1 C2 C21 O21 48.9(2) . . . . ?
C3 C2 C21 O21 -123.59(18) . . . . ?
C1 C2 C21 N21 -131.69(17) . . . . ?
C3 C2 C21 N21 55.8(2) . . . . ?
O21 C21 N21 C22 10.5(3) . . . . ?
C2 C21 N21 C22 -168.87(15) . . . . ?
C21 N21 C22 C24 73.0(2) . . . . ?
C21 N21 C22 C23 -164.22(15) . . . . ?
N21 C22 C24 O24 4.7(3) . . . . ?
C23 C22 C24 O24 -118.3(2) . . . . ?
N21 C22 C24 O25 -176.58(14) . . . . ?
C23 C22 C24 O25 60.44(19) . . . . ?
O24 C24 O25 C25 -8.6(3) . . . . ?
C22 C24 O25 C25 172.62(17) . . . . ?
C6 C1 C1' C6' -93.8(2) . . . . ?
C2 C1 C1' C6' 80.9(2) . . . . ?
C6 C1 C1' C2' 79.0(2) . . . . ?
C2 C1 C1' C2' -106.3(2) . . . . ?
C6' C1' C2' C3' 0.6(2) . . . . ?
C1 C1' C2' C3' -172.24(16) . . . . ?
C6' C1' C2' C21' 179.53(16) . . . . ?
C1 C1' C2' C21' 6.7(3) . . . . ?
C1' C2' C3' N4' -0.5(3) . . . . ?
C21' C2' C3' N4' -179.48(17) . . . . ?
C2' C3' N4' C5' -0.1(3) . . . . ?
C3' N4' C5' C6' 0.5(3) . . . . ?
N4' C5' C6' C1' -0.4(3) . . . . ?
C2' C1' C6' C5' -0.2(3) . . . . ?
C1 C1' C6' C5' 173.01(16) . . . . ?
C1' C2' C21' O21' -132.97(18) . . . . ?
C3' C2' C21' O21' 46.0(2) . . . . ?
C1' C2' C21' N21' 49.4(2) . . . . ?
C3' C2' C21' N21' -131.63(16) . . . . ?
O21' C21' N21' C22' 3.2(2) . . . . ?
C2' C21' N21' C22' -179.28(14) . . . . ?
C21' N21' C22' C24' 77.9(2) . . . . ?
C21' N21' C22' C23' -158.23(16) . . . . ?
N21' C22' C24' O24' -129.43(19) . . . . ?
C23' C22' C24' O24' 107.2(2) . . . . ?
N21' C22' C24' O25' 51.6(2) . . . . ?
C23' C22' C24' O25' -71.8(2) . . . . ?
O24' C24' O25' C25' -1.5(3) . . . . ?
C22' C24' O25' C25' 177.46(17) . . . . ?

loop_
_cod_related_entry_id
_cod_related_entry_database
_cod_related_entry_code
1 ChemSpider 30653058
